data_4315904
loop_
_publ_author_name
'Wu-Zui Zheng'
'Peng Wang'
'Li-Ming Wu'
'Yi Liu'
'Ling Chen'

_publ_section_title
;
 Rb16Cd25.39(3)Sb36: An Electron-Deficient Zintl Phase Containing Infinite
 Dodecahedron Chains
;
_journal_name_full 'Inorganic Chemistry'
_journal_page_first 5890
_journal_page_last 5896
_journal_paper_doi 10.1021/ic100360n
_journal_volume 49
_journal_year 2010
_chemical_formula_moiety 'Cd25.03 Rb16 Sb36'
_chemical_formula_sum 'Cd25.03 Rb16 Sb36'
_chemical_formula_weight 8563.89
_chemical_name_systematic
; 
 ? 
;
_space_group_IT_number 63
_symmetry_cell_setting orthorhombic
_symmetry_space_group_name_Hall '-C 2c 2'
_symmetry_space_group_name_H-M 'C m c m'
_atom_sites_solution_primary direct
_atom_sites_solution_secondary difmap
_audit_creation_method SHELXL-97
_cell_angle_alpha 90.00
_cell_angle_beta 90.00
_cell_angle_gamma 90.00
_cell_formula_units_Z 1
_cell_length_a 16.513(6)
_cell_length_b 12.413(4)
_cell_length_c 12.395(4)
_cell_measurement_reflns_used 3494
_cell_measurement_temperature 293(2)
_cell_measurement_theta_max 27.4487
_cell_measurement_theta_min 3.2822
_cell_volume 2540.7(15)
_computing_cell_refinement 'CrystalClear (Rigaku/MSC Inc., 2005)'
_computing_data_collection 'CrystalClear (Rigaku/MSC Inc., 2005)'
_computing_data_reduction 'CrystalClear (Rigaku/MSC Inc., 2005)'
_computing_molecular_graphics 'Bruker SHELXTL'
_computing_publication_material 'Bruker SHELXTL'
_computing_structure_refinement 'SHELXL-97 (Sheldrick, 1997)'
_computing_structure_solution 'SHELXS-97 (Sheldrick, 1990)'
_diffrn_ambient_temperature 293(2)
_diffrn_detector_area_resol_mean 14.6306
_diffrn_measured_fraction_theta_full 0.988
_diffrn_measured_fraction_theta_max 0.988
_diffrn_measurement_device_type Mercury70
_diffrn_measurement_method CCD_Profile_fitting
_diffrn_radiation_monochromator graphite
_diffrn_radiation_source 'fine-focus sealed tube'
_diffrn_radiation_type MoK\a
_diffrn_radiation_wavelength 0.71073
_diffrn_reflns_av_R_equivalents 0.0356
_diffrn_reflns_av_sigmaI/netI 0.0255
_diffrn_reflns_limit_h_max 20
_diffrn_reflns_limit_h_min -21
_diffrn_reflns_limit_k_max 16
_diffrn_reflns_limit_k_min -16
_diffrn_reflns_limit_l_max 15
_diffrn_reflns_limit_l_min -16
_diffrn_reflns_number 9680
_diffrn_reflns_theta_full 27.47
_diffrn_reflns_theta_max 27.47
_diffrn_reflns_theta_min 2.47
_exptl_absorpt_coefficient_mu 22.104
_exptl_absorpt_correction_T_max 1.0000
_exptl_absorpt_correction_T_min 0.3975
_exptl_absorpt_correction_type multi-scan
_exptl_crystal_colour Grey
_exptl_crystal_density_diffrn 5.597
_exptl_crystal_density_method 'not measured'
_exptl_crystal_description Prism
_exptl_crystal_F_000 3629
_exptl_crystal_size_max 0.2000
_exptl_crystal_size_mid 0.0800
_exptl_crystal_size_min 0.0800
_refine_diff_density_max 1.206
_refine_diff_density_min -2.198
_refine_diff_density_rms 0.449
_refine_ls_extinction_coef 0.000350(18)
_refine_ls_extinction_expression Fc^*^=kFc[1+0.001xFc^2^\l^3^/sin(2\q)]^-1/4^
_refine_ls_extinction_method SHELXL
_refine_ls_goodness_of_fit_ref 1.178
_refine_ls_matrix_type full
_refine_ls_number_parameters 62
_refine_ls_number_reflns 1556
_refine_ls_number_restraints 0
_refine_ls_restrained_S_all 1.178
_refine_ls_R_factor_all 0.0267
_refine_ls_R_factor_gt 0.0242
_refine_ls_shift/su_max 0.001
_refine_ls_shift/su_mean 0.000
_refine_ls_structure_factor_coef Fsqd
_refine_ls_weighting_details 'calc w=1/[\s^2^(Fo^2^)+(0.0243P)^2^+3.7089P] where P=(Fo^2^+2Fc^2^)/3'
_refine_ls_weighting_scheme calc
_refine_ls_wR_factor_gt 0.0525
_refine_ls_wR_factor_ref 0.0536
_reflns_number_gt 1468
_reflns_number_total 1556
_reflns_threshold_expression >2sigma(I)
_cod_data_source_file ic100360n_si_001_2.cif
_cod_data_source_block Rb16Cd25.03Sb36
_cod_depositor_comments
;
The following automatic conversions were performed:

'_exptl_absorpt_correction_type' value 'Multi-scan' changed to
'multi-scan' according to the built-in table from CIF Core dictionary
named 'cif_core.dic' version 2.4.1 from 2010-06-29.

Automatic conversion script
Id: cif_fix_values 1646 2011-03-28 12:23:43Z adriana 
;
_cod_database_code 4315904

loop_
_symmetry_equiv_pos_as_xyz
'x, y, z'
'-x, -y, z+1/2'
'-x, y, -z+1/2'
'x, -y, -z'
'x+1/2, y+1/2, z'
'-x+1/2, -y+1/2, z+1/2'
'-x+1/2, y+1/2, -z+1/2'
'x+1/2, -y+1/2, -z'
'-x, -y, -z'
'x, y, -z-1/2'
'x, -y, z-1/2'
'-x, y, z'
'-x+1/2, -y+1/2, -z'
'x+1/2, y+1/2, -z-1/2'
'x+1/2, -y+1/2, z-1/2'
'-x+1/2, y+1/2, z'

loop_
_atom_site_label
_atom_site_type_symbol
_atom_site_fract_x
_atom_site_fract_y
_atom_site_fract_z
_atom_site_U_iso_or_equiv
_atom_site_adp_type
_atom_site_occupancy
_atom_site_symmetry_multiplicity
_atom_site_calc_flag
_atom_site_refinement_flags
_atom_site_disorder_assembly
_atom_site_disorder_group
Rb1 Rb 0.0000 0.0000 0.0000 0.0273(2) Uani 1 4 d S . .
Rb2 Rb 0.0000 0.57111(12) 0.2500 0.0909(7) Uani 1 4 d S . .
Rb3 Rb 0.19440(4) 0.35230(7) 0.2500 0.0342(2) Uani 1 2 d S . .
Cd1 Cd 0.13993(3) 0.05383(4) 0.2500 0.01809(13) Uani 1 2 d S . .
Cd2 Cd 0.36812(2) 0.24860(3) 0.04580(3) 0.02302(12) Uani 1 1 d . . .
Cd3 Cd 0.3892(2) 0.0000 0.0000 0.0252(15) Uani 0.129(2) 2 d SP . .
Sb1 Sb 0.0000 0.19144(5) 0.2500 0.01581(15) Uani 1 4 d S . .
Sb2 Sb 0.0000 0.33608(4) 0.07273(4) 0.01741(13) Uani 1 2 d S . .
Sb3 Sb 0.41498(2) 0.33797(3) 0.2500 0.01436(12) Uani 1 2 d S . .
Sb4 Sb 0.234005(19) 0.09519(3) 0.06233(3) 0.01734(11) Uani 1 1 d . . .

loop_
_atom_site_aniso_label
_atom_site_aniso_U_11
_atom_site_aniso_U_22
_atom_site_aniso_U_33
_atom_site_aniso_U_23
_atom_site_aniso_U_13
_atom_site_aniso_U_12
Rb1 0.0279(5) 0.0310(6) 0.0231(6) 0.0019(4) 0.000 0.000
Rb2 0.175(2) 0.0178(6) 0.0795(13) 0.000 0.000 0.000
Rb3 0.0218(4) 0.0417(5) 0.0390(5) 0.000 0.000 -0.0108(3)
Cd1 0.0159(2) 0.0192(3) 0.0192(3) 0.000 0.000 -0.00019(18)
Cd2 0.01684(19) 0.0303(2) 0.0219(3) -0.00404(16) 0.00039(15) -0.00056(14)
Cd3 0.015(2) 0.021(2) 0.040(3) 0.0063(19) 0.000 0.000
Sb1 0.0130(3) 0.0182(3) 0.0162(4) 0.000 0.000 0.000
Sb2 0.0154(2) 0.0216(2) 0.0153(3) -0.00013(18) 0.000 0.000
Sb3 0.0111(2) 0.0173(2) 0.0146(3) 0.000 0.000 0.00046(14)
Sb4 0.01688(18) 0.01695(18) 0.0182(2) -0.00167(13) 0.00316(13) -0.00351(11)

loop_
_atom_type_symbol
_atom_type_description
_atom_type_scat_dispersion_real
_atom_type_scat_dispersion_imag
_atom_type_scat_source
Rb Rb -0.9393 2.9676 'International Tables Vol C Tables 4.2.6.8 and 6.1.1.4'
Cd Cd -0.8075 1.2024 'International Tables Vol C Tables 4.2.6.8 and 6.1.1.4'
Sb Sb -0.5866 1.5461 'International Tables Vol C Tables 4.2.6.8 and 6.1.1.4'

loop_
_geom_angle_atom_site_label_1
_geom_angle_atom_site_label_2
_geom_angle_atom_site_label_3
_geom_angle
_geom_angle_site_symmetry_1
_geom_angle_site_symmetry_3
_geom_angle_publ_flag
Cd2 Rb1 Cd2 180.000(14) 13 5_445 ?
Cd2 Rb1 Cd2 111.05(3) 13 16_545 ?
Cd2 Rb1 Cd2 68.95(3) 5_445 16_545 ?
Cd2 Rb1 Cd2 68.95(3) 13 8_455 ?
Cd2 Rb1 Cd2 111.05(3) 5_445 8_455 ?
Cd2 Rb1 Cd2 180.000(11) 16_545 8_455 ?
Cd2 Rb1 Sb1 67.883(19) 13 . ?
Cd2 Rb1 Sb1 112.117(19) 5_445 . ?
Cd2 Rb1 Sb1 112.117(19) 16_545 . ?
Cd2 Rb1 Sb1 67.883(19) 8_455 . ?
Cd2 Rb1 Sb1 112.117(19) 13 9 ?
Cd2 Rb1 Sb1 67.883(19) 5_445 9 ?
Cd2 Rb1 Sb1 67.883(19) 16_545 9 ?
Cd2 Rb1 Sb1 112.117(19) 8_455 9 ?
Sb1 Rb1 Sb1 180.0 . 9 ?
Cd2 Rb1 Cd1 69.205(16) 13 . ?
Cd2 Rb1 Cd1 110.795(16) 5_445 . ?
Cd2 Rb1 Cd1 71.831(17) 16_545 . ?
Cd2 Rb1 Cd1 108.169(17) 8_455 . ?
Sb1 Rb1 Cd1 43.073(14) . . ?
Sb1 Rb1 Cd1 136.927(14) 9 . ?
Cd2 Rb1 Cd1 110.795(16) 13 9 ?
Cd2 Rb1 Cd1 69.205(16) 5_445 9 ?
Cd2 Rb1 Cd1 108.169(17) 16_545 9 ?
Cd2 Rb1 Cd1 71.831(17) 8_455 9 ?
Sb1 Rb1 Cd1 136.927(14) . 9 ?
Sb1 Rb1 Cd1 43.073(14) 9 9 ?
Cd1 Rb1 Cd1 180.0 . 9 ?
Cd2 Rb1 Cd1 71.831(17) 13 11 ?
Cd2 Rb1 Cd1 108.169(17) 5_445 11 ?
Cd2 Rb1 Cd1 69.205(16) 16_545 11 ?
Cd2 Rb1 Cd1 110.795(16) 8_455 11 ?
Sb1 Rb1 Cd1 136.927(14) . 11 ?
Sb1 Rb1 Cd1 43.073(14) 9 11 ?
Cd1 Rb1 Cd1 107.82(3) . 11 ?
Cd1 Rb1 Cd1 72.18(3) 9 11 ?
Cd2 Rb1 Cd1 108.169(17) 13 3 ?
Cd2 Rb1 Cd1 71.831(17) 5_445 3 ?
Cd2 Rb1 Cd1 110.795(16) 16_545 3 ?
Cd2 Rb1 Cd1 69.205(16) 8_455 3 ?
Sb1 Rb1 Cd1 43.073(14) . 3 ?
Sb1 Rb1 Cd1 136.927(14) 9 3 ?
Cd1 Rb1 Cd1 72.18(3) . 3 ?
Cd1 Rb1 Cd1 107.82(3) 9 3 ?
Cd1 Rb1 Cd1 180.000(18) 11 3 ?
Cd2 Rb1 Sb3 70.888(18) 13 15_455 ?
Cd2 Rb1 Sb3 109.112(18) 5_445 15_455 ?
Cd2 Rb1 Sb3 136.849(11) 16_545 15_455 ?
Cd2 Rb1 Sb3 43.151(11) 8_455 15_455 ?
Sb1 Rb1 Sb3 108.21(3) . 15_455 ?
Sb1 Rb1 Sb3 71.79(3) 9 15_455 ?
Cd1 Rb1 Sb3 137.897(17) . 15_455 ?
Cd1 Rb1 Sb3 42.103(17) 9 15_455 ?
Cd1 Rb1 Sb3 71.13(2) 11 15_455 ?
Cd1 Rb1 Sb3 108.87(2) 3 15_455 ?
Cd2 Rb1 Sb3 109.112(18) 13 7_545 ?
Cd2 Rb1 Sb3 70.888(18) 5_445 7_545 ?
Cd2 Rb1 Sb3 43.151(11) 16_545 7_545 ?
Cd2 Rb1 Sb3 136.849(11) 8_455 7_545 ?
Sb1 Rb1 Sb3 71.79(3) . 7_545 ?
Sb1 Rb1 Sb3 108.21(3) 9 7_545 ?
Cd1 Rb1 Sb3 42.103(17) . 7_545 ?
Cd1 Rb1 Sb3 137.897(17) 9 7_545 ?
Cd1 Rb1 Sb3 108.87(2) 11 7_545 ?
Cd1 Rb1 Sb3 71.13(2) 3 7_545 ?
Sb3 Rb1 Sb3 180.000(15) 15_455 7_545 ?
Sb3 Rb2 Sb3 45.94(3) 7 5_455 ?
Sb3 Rb2 Sb2 137.347(17) 7 . ?
Sb3 Rb2 Sb2 137.347(17) 5_455 . ?
Sb3 Rb2 Sb2 137.347(17) 7 10_556 ?
Sb3 Rb2 Sb2 137.347(17) 5_455 10_556 ?
Sb2 Rb2 Sb2 73.97(4) . 10_556 ?
Sb3 Rb2 Cd3 114.33(3) 7 5_455 ?
Sb3 Rb2 Cd3 91.53(3) 5_455 5_455 ?
Sb2 Rb2 Cd3 46.10(3) . 5_455 ?
Sb2 Rb2 Cd3 108.23(4) 10_556 5_455 ?
Sb3 Rb2 Cd3 91.53(3) 7 6 ?
Sb3 Rb2 Cd3 114.33(3) 5_455 6 ?
Sb2 Rb2 Cd3 108.23(4) . 6 ?
Sb2 Rb2 Cd3 46.10(3) 10_556 6 ?
Cd3 Rb2 Cd3 152.44(5) 5_455 6 ?
Sb3 Rb2 Cd3 91.53(3) 7 13 ?
Sb3 Rb2 Cd3 114.33(3) 5_455 13 ?
Sb2 Rb2 Cd3 46.10(3) . 13 ?
Sb2 Rb2 Cd3 108.23(4) 10_556 13 ?
Cd3 Rb2 Cd3 59.19(11) 5_455 13 ?
Cd3 Rb2 Cd3 113.50(9) 6 13 ?
Sb3 Rb2 Cd3 114.33(3) 7 14_456 ?
Sb3 Rb2 Cd3 91.53(3) 5_455 14_456 ?
Sb2 Rb2 Cd3 108.23(4) . 14_456 ?
Sb2 Rb2 Cd3 46.10(3) 10_556 14_456 ?
Cd3 Rb2 Cd3 113.50(9) 5_455 14_456 ?
Cd3 Rb2 Cd3 59.19(11) 6 14_456 ?
Cd3 Rb2 Cd3 152.44(5) 13 14_456 ?
Sb3 Rb2 Cd2 43.984(17) 7 7 ?
Sb3 Rb2 Cd2 72.86(3) 5_455 7 ?
Sb2 Rb2 Cd2 145.14(2) . 7 ?
Sb2 Rb2 Cd2 93.40(2) 10_556 7 ?
Cd3 Rb2 Cd2 158.30(4) 5_455 7 ?
Cd3 Rb2 Cd2 48.18(3) 6 7 ?
Cd3 Rb2 Cd2 113.04(5) 13 7 ?
Cd3 Rb2 Cd2 82.59(4) 14_456 7 ?
Sb3 Rb2 Cd2 72.86(3) 7 5_455 ?
Sb3 Rb2 Cd2 43.984(17) 5_455 5_455 ?
Sb2 Rb2 Cd2 93.40(2) . 5_455 ?
Sb2 Rb2 Cd2 145.14(2) 10_556 5_455 ?
Cd3 Rb2 Cd2 48.18(3) 5_455 5_455 ?
Cd3 Rb2 Cd2 158.30(4) 6 5_455 ?
Cd3 Rb2 Cd2 82.59(4) 13 5_455 ?
Cd3 Rb2 Cd2 113.04(5) 14_456 5_455 ?
Cd2 Rb2 Cd2 113.16(4) 7 5_455 ?
Sb3 Rb2 Cd2 72.86(3) 7 14_456 ?
Sb3 Rb2 Cd2 43.984(17) 5_455 14_456 ?
Sb2 Rb2 Cd2 145.14(2) . 14_456 ?
Sb2 Rb2 Cd2 93.40(2) 10_556 14_456 ?
Cd3 Rb2 Cd2 113.04(5) 5_455 14_456 ?
Cd3 Rb2 Cd2 82.59(4) 6 14_456 ?
Cd3 Rb2 Cd2 158.30(4) 13 14_456 ?
Cd3 Rb2 Cd2 48.18(3) 14_456 14_456 ?
Cd2 Rb2 Cd2 65.96(3) 7 14_456 ?
Cd2 Rb2 Cd2 78.50(3) 5_455 14_456 ?
Sb3 Rb2 Cd2 43.984(17) 7 16 ?
Sb3 Rb2 Cd2 72.86(3) 5_455 16 ?
Sb2 Rb2 Cd2 93.40(2) . 16 ?
Sb2 Rb2 Cd2 145.14(2) 10_556 16 ?
Cd3 Rb2 Cd2 82.59(4) 5_455 16 ?
Cd3 Rb2 Cd2 113.04(5) 6 16 ?
Cd3 Rb2 Cd2 48.18(3) 13 16 ?
Cd3 Rb2 Cd2 158.30(4) 14_456 16 ?
Cd2 Rb2 Cd2 78.50(3) 7 16 ?
Cd2 Rb2 Cd2 65.96(3) 5_455 16 ?
Cd2 Rb2 Cd2 113.16(4) 14_456 16 ?
Sb3 Rb3 Cd1 45.24(2) . 7 ?
Sb3 Rb3 Sb1 145.32(3) . . ?
Cd1 Rb3 Sb1 169.44(3) 7 . ?
Sb3 Rb3 Cd1 100.85(2) . . ?
Cd1 Rb3 Cd1 146.08(3) 7 . ?
Sb1 Rb3 Cd1 44.472(15) . . ?
Sb3 Rb3 Cd3 112.38(6) . 6 ?
Cd1 Rb3 Cd3 86.75(5) 7 6 ?
Sb1 Rb3 Cd3 86.98(5) . 6 ?
Cd1 Rb3 Cd3 112.19(3) . 6 ?
Sb3 Rb3 Cd3 112.38(6) . 13 ?
Cd1 Rb3 Cd3 86.75(5) 7 13 ?
Sb1 Rb3 Cd3 86.98(5) . 13 ?
Cd1 Rb3 Cd3 112.19(3) . 13 ?
Cd3 Rb3 Cd3 106.96(6) 6 13 ?
Sb3 Rb3 Sb2 145.144(16) . . ?
Cd1 Rb3 Sb2 130.02(2) 7 . ?
Sb1 Rb3 Sb2 43.359(17) . . ?
Cd1 Rb3 Sb2 75.840(16) . . ?
Cd3 Rb3 Sb2 100.54(6) 6 . ?
Cd3 Rb3 Sb2 43.64(5) 13 . ?
Sb3 Rb3 Sb2 145.144(16) . 10_556 ?
Cd1 Rb3 Sb2 130.02(2) 7 10_556 ?
Sb1 Rb3 Sb2 43.359(17) . 10_556 ?
Cd1 Rb3 Sb2 75.840(16) . 10_556 ?
Cd3 Rb3 Sb2 43.64(5) 6 10_556 ?
Cd3 Rb3 Sb2 100.54(6) 13 10_556 ?
Sb2 Rb3 Sb2 68.68(3) . 10_556 ?
Sb3 Rb3 Sb4 74.973(16) . 7 ?
Cd1 Rb3 Sb4 43.191(14) 7 7 ?
Sb1 Rb3 Sb4 130.630(19) . 7 ?
Cd1 Rb3 Sb4 143.585(16) . 7 ?
Cd3 Rb3 Sb4 43.76(5) 6 7 ?
Cd3 Rb3 Sb4 102.44(3) 13 7 ?
Sb2 Rb3 Sb4 127.77(3) . 7 ?
Sb2 Rb3 Sb4 87.39(2) 10_556 7 ?
Sb3 Rb3 Sb4 74.973(16) . 16 ?
Cd1 Rb3 Sb4 43.191(14) 7 16 ?
Sb1 Rb3 Sb4 130.630(19) . 16 ?
Cd1 Rb3 Sb4 143.585(16) . 16 ?
Cd3 Rb3 Sb4 102.44(3) 6 16 ?
Cd3 Rb3 Sb4 43.76(5) 13 16 ?
Sb2 Rb3 Sb4 87.39(2) . 16 ?
Sb2 Rb3 Sb4 127.77(3) 10_556 16 ?
Sb4 Rb3 Sb4 71.38(3) 7 16 ?
Sb3 Rb3 Sb4 78.341(16) . . ?
Cd1 Rb3 Sb4 114.67(2) 7 . ?
Sb1 Rb3 Sb4 73.60(2) . . ?
Cd1 Rb3 Sb4 42.588(17) . . ?
Cd3 Rb3 Sb4 154.76(3) 6 . ?
Cd3 Rb3 Sb4 88.31(3) 13 . ?
Sb2 Rb3 Sb4 76.446(18) . . ?
Sb2 Rb3 Sb4 114.91(2) 10_556 . ?
Sb4 Rb3 Sb4 153.30(2) 7 . ?
Sb4 Rb3 Sb4 102.44(3) 16 . ?
Sb3 Rb3 Sb4 78.341(16) . 10_556 ?
Cd1 Rb3 Sb4 114.67(2) 7 10_556 ?
Sb1 Rb3 Sb4 73.60(2) . 10_556 ?
Cd1 Rb3 Sb4 42.588(17) . 10_556 ?
Cd3 Rb3 Sb4 88.32(3) 6 10_556 ?
Cd3 Rb3 Sb4 154.76(3) 13 10_556 ?
Sb2 Rb3 Sb4 114.91(2) . 10_556 ?
Sb2 Rb3 Sb4 76.446(18) 10_556 10_556 ?
Sb4 Rb3 Sb4 102.44(3) 7 10_556 ?
Sb4 Rb3 Sb4 153.30(2) 16 10_556 ?
Sb4 Rb3 Sb4 71.05(3) . 10_556 ?
Sb3 Cd1 Sb4 110.250(15) 7_545 10_556 ?
Sb3 Cd1 Sb4 110.250(15) 7_545 . ?
Sb4 Cd1 Sb4 109.76(3) 10_556 . ?
Sb3 Cd1 Sb1 107.78(3) 7_545 . ?
Sb4 Cd1 Sb1 109.39(2) 10_556 . ?
Sb4 Cd1 Sb1 109.39(2) . . ?
Sb3 Cd1 Rb3 66.26(3) 7_545 7_545 ?
Sb4 Cd1 Rb3 73.66(2) 10_556 7_545 ?
Sb4 Cd1 Rb3 73.66(2) . 7_545 ?
Sb1 Cd1 Rb3 174.03(2) . 7_545 ?
Sb3 Cd1 Rb3 174.95(2) 7_545 . ?
Sb4 Cd1 Rb3 72.285(14) 10_556 . ?
Sb4 Cd1 Rb3 72.285(14) . . ?
Sb1 Cd1 Rb3 67.17(3) . . ?
Rb3 Cd1 Rb3 118.80(2) 7_545 . ?
Sb3 Cd1 Rb1 69.502(11) 7_545 . ?
Sb4 Cd1 Rb1 177.009(15) 10_556 . ?
Sb4 Cd1 Rb1 72.93(3) . . ?
Sb1 Cd1 Rb1 68.134(18) . . ?
Rb3 Cd1 Rb1 108.649(19) 7_545 . ?
Rb3 Cd1 Rb1 107.727(12) . . ?
Sb3 Cd1 Rb1 69.502(11) 7_545 2 ?
Sb4 Cd1 Rb1 72.93(3) 10_556 2 ?
Sb4 Cd1 Rb1 177.009(15) . 2 ?
Sb1 Cd1 Rb1 68.134(18) . 2 ?
Rb3 Cd1 Rb1 108.649(19) 7_545 2 ?
Rb3 Cd1 Rb1 107.727(12) . 2 ?
Rb1 Cd1 Rb1 104.36(3) . 2 ?
Sb2 Cd2 Sb3 113.20(2) 13 . ?
Sb2 Cd2 Sb4 117.15(3) 13 13 ?
Sb3 Cd2 Sb4 107.83(2) . 13 ?
Sb2 Cd2 Sb4 112.14(3) 13 . ?
Sb3 Cd2 Sb4 113.18(2) . . ?
Sb4 Cd2 Sb4 91.57(3) 13 . ?
Sb2 Cd2 Cd3 57.23(6) 13 . ?
Sb3 Cd2 Cd3 120.45(3) . . ?
Sb4 Cd2 Cd3 129.41(5) 13 . ?
Sb4 Cd2 Cd3 57.32(7) . . ?
Sb2 Cd2 Rb1 77.82(2) 13 5 ?
Sb3 Cd2 Rb1 70.365(17) . 5 ?
Sb4 Cd2 Rb1 73.65(3) 13 5 ?
Sb4 Cd2 Rb1 165.008(15) . 5 ?
Cd3 Cd2 Rb1 134.75(7) . 5 ?
Sb2 Cd2 Rb2 72.84(3) 13 5_545 ?
Sb3 Cd2 Rb2 60.53(3) . 5_545 ?
Sb4 Cd2 Rb2 167.91(2) 13 5_545 ?
Sb4 Cd2 Rb2 90.53(3) . 5_545 ?
Cd3 Cd2 Rb2 61.02(5) . 5_545 ?
Rb1 Cd2 Rb2 103.41(3) 5 5_545 ?
Sb2 Cd2 Rb3 66.88(2) 13 13 ?
Sb3 Cd2 Rb3 175.309(19) . 13 ?
Sb4 Cd2 Rb3 68.68(2) 13 13 ?
Sb4 Cd2 Rb3 70.491(17) . 13 ?
Cd3 Cd2 Rb3 63.80(3) . 13 ?
Rb1 Cd2 Rb3 105.319(19) 5 13 ?
Rb2 Cd2 Rb3 123.14(3) 5_545 13 ?
Sb2 Cd2 Rb3 172.335(18) 13 . ?
Sb3 Cd2 Rb3 61.01(2) . . ?
Sb4 Cd2 Rb3 70.31(2) 13 . ?
Sb4 Cd2 Rb3 68.04(2) . . ?
Cd3 Cd2 Rb3 120.18(6) . . ?
Rb1 Cd2 Rb3 103.66(2) 5 . ?
Rb2 Cd2 Rb3 99.54(3) 5_545 . ?
Rb3 Cd2 Rb3 119.34(2) 13 . ?
Sb2 Cd3 Sb2 101.14(12) 13 5_545 ?
Sb2 Cd3 Sb4 139.37(5) 13 4 ?
Sb2 Cd3 Sb4 110.71(4) 5_545 4 ?
Sb2 Cd3 Sb4 110.71(4) 13 . ?
Sb2 Cd3 Sb4 139.37(5) 5_545 . ?
Sb4 Cd3 Sb4 57.70(8) 4 . ?
Sb2 Cd3 Cd2 134.75(9) 13 4 ?
Sb2 Cd3 Cd2 55.66(3) 5_545 4 ?
Sb4 Cd3 Cd2 57.40(4) 4 4 ?
Sb4 Cd3 Cd2 110.23(10) . 4 ?
Sb2 Cd3 Cd2 55.66(3) 13 . ?
Sb2 Cd3 Cd2 134.75(9) 5_545 . ?
Sb4 Cd3 Cd2 110.23(10) 4 . ?
Sb4 Cd3 Cd2 57.40(4) . . ?
Cd2 Cd3 Cd2 167.35(14) 4 . ?
Sb2 Cd3 Rb2 77.27(7) 13 5_545 ?
Sb2 Cd3 Rb2 65.98(6) 5_545 5_545 ?
Sb4 Cd3 Rb2 138.56(7) 4 5_545 ?
Sb4 Cd3 Rb2 96.63(3) . 5_545 ?
Cd2 Cd3 Rb2 115.95(5) 4 5_545 ?
Cd2 Cd3 Rb2 70.80(3) . 5_545 ?
Sb2 Cd3 Rb2 65.98(6) 13 13 ?
Sb2 Cd3 Rb2 77.27(7) 5_545 13 ?
Sb4 Cd3 Rb2 96.63(3) 4 13 ?
Sb4 Cd3 Rb2 138.56(7) . 13 ?
Cd2 Cd3 Rb2 70.80(3) 4 13 ?
Cd2 Cd3 Rb2 115.95(5) . 13 ?
Rb2 Cd3 Rb2 120.81(11) 5_545 13 ?
Sb2 Cd3 Rb3 68.91(2) 13 13 ?
Sb2 Cd3 Rb3 144.54(6) 5_545 13 ?
Sb4 Cd3 Rb3 70.51(5) 4 13 ?
Sb4 Cd3 Rb3 72.94(6) . 13 ?
Cd2 Cd3 Rb3 106.31(5) 4 13 ?
Cd2 Cd3 Rb3 68.92(3) . 13 ?
Rb2 Cd3 Rb3 137.35(4) 5_545 13 ?
Rb2 Cd3 Rb3 67.54(3) 13 13 ?
Sb2 Cd3 Rb3 144.54(6) 13 7_545 ?
Sb2 Cd3 Rb3 68.91(2) 5_545 7_545 ?
Sb4 Cd3 Rb3 72.94(6) 4 7_545 ?
Sb4 Cd3 Rb3 70.51(5) . 7_545 ?
Cd2 Cd3 Rb3 68.92(3) 4 7_545 ?
Cd2 Cd3 Rb3 106.31(5) . 7_545 ?
Rb2 Cd3 Rb3 67.54(3) 5_545 7_545 ?
Rb2 Cd3 Rb3 137.35(4) 13 7_545 ?
Rb3 Cd3 Rb3 138.06(11) 13 7_545 ?
Sb2 Sb1 Sb2 101.49(4) 10_556 . ?
Sb2 Sb1 Cd1 112.095(14) 10_556 3 ?
Sb2 Sb1 Cd1 112.095(14) . 3 ?
Sb2 Sb1 Cd1 112.095(14) 10_556 . ?
Sb2 Sb1 Cd1 112.095(14) . . ?
Cd1 Sb1 Cd1 107.05(4) 3 . ?
Sb2 Sb1 Rb3 70.474(17) 10_556 . ?
Sb2 Sb1 Rb3 70.474(17) . . ?
Cd1 Sb1 Rb3 175.41(2) 3 . ?
Cd1 Sb1 Rb3 68.36(3) . . ?
Sb2 Sb1 Rb3 70.474(17) 10_556 3 ?
Sb2 Sb1 Rb3 70.474(17) . 3 ?
Cd1 Sb1 Rb3 68.36(3) 3 3 ?
Cd1 Sb1 Rb3 175.41(2) . 3 ?
Rb3 Sb1 Rb3 116.23(4) . 3 ?
Sb2 Sb1 Rb1 178.23(2) 10_556 . ?
Sb2 Sb1 Rb1 76.74(3) . . ?
Cd1 Sb1 Rb1 68.793(16) 3 . ?
Cd1 Sb1 Rb1 68.793(16) . . ?
Rb3 Sb1 Rb1 108.750(13) . . ?
Rb3 Sb1 Rb1 108.750(13) 3 . ?
Sb2 Sb1 Rb1 76.74(3) 10_556 2 ?
Sb2 Sb1 Rb1 178.23(2) . 2 ?
Cd1 Sb1 Rb1 68.793(16) 3 2 ?
Cd1 Sb1 Rb1 68.793(16) . 2 ?
Rb3 Sb1 Rb1 108.750(13) . 2 ?
Rb3 Sb1 Rb1 108.750(13) 3 2 ?
Rb1 Sb1 Rb1 105.03(3) . 2 ?
Cd2 Sb2 Cd2 100.65(3) 8_455 13 ?
Cd2 Sb2 Sb1 99.61(2) 8_455 . ?
Cd2 Sb2 Sb1 99.61(2) 13 . ?
Cd2 Sb2 Cd3 126.07(5) 8_455 13 ?
Cd2 Sb2 Cd3 67.11(5) 13 13 ?
Sb1 Sb2 Cd3 133.56(5) . 13 ?
Cd2 Sb2 Cd3 67.11(5) 8_455 5_455 ?
Cd2 Sb2 Cd3 126.07(5) 13 5_455 ?
Sb1 Sb2 Cd3 133.56(5) . 5_455 ?
Cd3 Sb2 Cd3 78.86(12) 13 5_455 ?
Cd2 Sb2 Rb2 127.527(16) 8_455 . ?
Cd2 Sb2 Rb2 127.527(16) 13 . ?
Sb1 Sb2 Rb2 92.27(3) . . ?
Cd3 Sb2 Rb2 67.92(3) 13 . ?
Cd3 Sb2 Rb2 67.92(3) 5_455 . ?
Cd2 Sb2 Rb3 161.15(2) 8_455 . ?
Cd2 Sb2 Rb3 71.21(3) 13 . ?
Sb1 Sb2 Rb3 66.166(18) . . ?
Cd3 Sb2 Rb3 67.45(5) 13 . ?
Cd3 Sb2 Rb3 131.56(5) 5_455 . ?
Rb2 Sb2 Rb3 67.626(19) . . ?
Cd2 Sb2 Rb3 71.21(3) 8_455 3 ?
Cd2 Sb2 Rb3 161.15(2) 13 3 ?
Sb1 Sb2 Rb3 66.166(18) . 3 ?
Cd3 Sb2 Rb3 131.56(5) 13 3 ?
Cd3 Sb2 Rb3 67.45(5) 5_455 3 ?
Rb2 Sb2 Rb3 67.626(19) . 3 ?
Rb3 Sb2 Rb3 110.99(3) . 3 ?
Cd2 Sb2 Rb2 66.66(2) 8_455 9_565 ?
Cd2 Sb2 Rb2 66.66(2) 13 9_565 ?
Sb1 Sb2 Rb2 156.81(3) . 9_565 ?
Cd3 Sb2 Rb2 60.26(3) 13 9_565 ?
Cd3 Sb2 Rb2 60.26(3) 5_455 9_565 ?
Rb2 Sb2 Rb2 110.92(2) . 9_565 ?
Rb3 Sb2 Rb2 121.853(16) . 9_565 ?
Rb3 Sb2 Rb2 121.853(16) 3 9_565 ?
Cd2 Sb2 Rb1 61.784(14) 8_455 . ?
Cd2 Sb2 Rb1 61.784(14) 13 . ?
Sb1 Sb2 Rb1 62.94(2) . . ?
Cd3 Sb2 Rb1 128.62(4) 13 . ?
Cd3 Sb2 Rb1 128.62(4) 5_455 . ?
Rb2 Sb2 Rb1 155.21(2) . . ?
Rb3 Sb2 Rb1 99.769(15) . . ?
Rb3 Sb2 Rb1 99.769(15) 3 . ?
Rb2 Sb2 Rb1 93.87(3) 9_565 . ?
Sb3 Sb3 Cd1 108.698(15) 3_655 7 ?
Sb3 Sb3 Cd2 105.643(12) 3_655 . ?
Cd1 Sb3 Cd2 106.243(17) 7 . ?
Sb3 Sb3 Cd2 105.643(12) 3_655 10_556 ?
Cd1 Sb3 Cd2 106.243(17) 7 10_556 ?
Cd2 Sb3 Cd2 123.76(3) . 10_556 ?
Sb3 Sb3 Rb2 67.032(15) 3_655 5_545 ?
Cd1 Sb3 Rb2 175.73(2) 7 5_545 ?
Cd2 Sb3 Rb2 75.481(17) . 5_545 ?
Cd2 Sb3 Rb2 75.481(17) 10_556 5_545 ?
Sb3 Sb3 Rb3 177.203(15) 3_655 . ?
Cd1 Sb3 Rb3 68.51(2) 7 . ?
Cd2 Sb3 Rb3 75.495(14) . . ?
Cd2 Sb3 Rb3 75.495(14) 10_556 . ?
Rb2 Sb3 Rb3 115.76(2) 5_545 . ?
Sb3 Sb3 Rb1 69.192(10) 3_655 6 ?
Cd1 Sb3 Rb1 68.395(16) 7 6 ?
Cd2 Sb3 Rb1 169.755(14) . 6 ?
Cd2 Sb3 Rb1 66.48(2) 10_556 6 ?
Rb2 Sb3 Rb1 109.267(18) 5_545 6 ?
Rb3 Sb3 Rb1 109.268(14) . 6 ?
Sb3 Sb3 Rb1 69.192(10) 3_655 5 ?
Cd1 Sb3 Rb1 68.395(16) 7 5 ?
Cd2 Sb3 Rb1 66.48(2) . 5 ?
Cd2 Sb3 Rb1 169.755(14) 10_556 5 ?
Rb2 Sb3 Rb1 109.267(18) 5_545 5 ?
Rb3 Sb3 Rb1 109.268(14) . 5 ?
Rb1 Sb3 Rb1 103.27(3) 6 5 ?
Sb4 Sb4 Cd1 107.25(2) 4 . ?
Sb4 Sb4 Cd2 107.87(3) 4 13 ?
Cd1 Sb4 Cd2 100.44(2) . 13 ?
Sb4 Sb4 Cd3 61.15(4) 4 . ?
Cd1 Sb4 Cd3 128.425(18) . . ?
Cd2 Sb4 Cd3 131.13(2) 13 . ?
Sb4 Sb4 Cd2 120.404(19) 4 . ?
Cd1 Sb4 Cd2 126.000(19) . . ?
Cd2 Sb4 Cd2 88.43(3) 13 . ?
Cd3 Sb4 Cd2 65.28(4) . . ?
Sb4 Sb4 Rb3 71.72(3) 4 7_545 ?
Cd1 Sb4 Rb3 63.15(2) . 7_545 ?
Cd2 Sb4 Rb3 161.474(17) 13 7_545 ?
Cd3 Sb4 Rb3 65.729(17) . 7_545 ?
Cd2 Sb4 Rb3 107.96(3) . 7_545 ?
Sb4 Sb4 Rb3 170.161(13) 4 . ?
Cd1 Sb4 Rb3 65.13(2) . . ?
Cd2 Sb4 Rb3 68.91(2) 13 . ?
Cd3 Sb4 Rb3 128.21(4) . . ?
Cd2 Sb4 Rb3 69.25(2) . . ?
Rb3 Sb4 Rb3 108.20(3) 7_545 . ?
Sb4 Sb4 Rb3 67.44(2) 4 13 ?
Cd1 Sb4 Rb3 163.446(17) . 13 ?
Cd2 Sb4 Rb3 67.96(2) 13 13 ?
Cd3 Sb4 Rb3 64.042(16) . 13 ?
Cd2 Sb4 Rb3 67.196(15) . 13 ?
Rb3 Sb4 Rb3 125.84(2) 7_545 13 ?
Rb3 Sb4 Rb3 117.97(2) . 13 ?
Sb4 Sb4 Rb1 69.931(9) 4 . ?
Cd1 Sb4 Rb1 65.71(2) . . ?
Cd2 Sb4 Rb1 63.82(2) 13 . ?
Cd3 Sb4 Rb1 131.08(4) . . ?
Cd2 Sb4 Rb1 152.142(15) . . ?
Rb3 Sb4 Rb1 99.840(19) 7_545 . ?
Rb3 Sb4 Rb1 100.640(17) . . ?
Rb3 Sb4 Rb1 98.003(17) 13 . ?

loop_
_geom_bond_atom_site_label_1
_geom_bond_atom_site_label_2
_geom_bond_distance
_geom_bond_site_symmetry_2
_geom_bond_publ_flag
Rb1 Cd2 3.8475(11) 13 ?
Rb1 Cd2 3.8475(11) 5_445 ?
Rb1 Cd2 3.8475(11) 16_545 ?
Rb1 Cd2 3.8475(11) 8_455 ?
Rb1 Sb1 3.9050(10) . ?
Rb1 Sb1 3.9050(10) 9 ?
Rb1 Cd1 3.9227(10) . ?
Rb1 Cd1 3.9227(10) 9 ?
Rb1 Cd1 3.9227(10) 11 ?
Rb1 Cd1 3.9227(10) 3 ?
Rb1 Sb3 3.9520(9) 15_455 ?
Rb1 Sb3 3.9520(9) 7_545 ?
Rb2 Sb3 3.5978(18) 7 ?
Rb2 Sb3 3.5978(18) 5_455 ?
Rb2 Sb2 3.6524(16) . ?
Rb2 Sb2 3.6524(16) 10_556 ?
Rb2 Cd3 3.705(2) 5_455 ?
Rb2 Cd3 3.705(2) 6 ?
Rb2 Cd3 3.705(2) 13 ?
Rb2 Cd3 3.705(2) 14_456 ?
Rb3 Sb3 3.6469(15) . ?
Rb3 Cd1 3.7070(13) 7 ?
Rb3 Sb1 3.7805(13) . ?
Rb3 Cd1 3.8126(16) . ?
Rb3 Cd3 3.8559(17) 6 ?
Rb3 Cd3 3.8559(17) 13 ?
Rb3 Sb2 3.8953(12) . ?
Rb3 Sb2 3.8953(12) 10_556 ?
Rb3 Sb4 3.9873(12) 7 ?
Rb3 Sb4 3.9873(12) 16 ?
Cd1 Sb3 2.8288(11) 7_545 ?
Cd1 Sb4 2.8439(8) 10_556 ?
Cd1 Sb4 2.8439(8) . ?
Cd1 Sb1 2.8736(10) . ?
Cd1 Rb3 3.7070(13) 7_545 ?
Cd1 Rb1 3.9227(10) 2 ?
Cd2 Sb2 2.8294(8) 13 ?
Cd2 Sb3 2.8697(9) . ?
Cd2 Sb4 2.8983(8) 13 ?
Cd2 Sb4 2.9280(9) . ?
Cd2 Cd3 3.1570(12) . ?
Cd2 Rb1 3.8475(11) 5 ?
Cd3 Sb2 2.881(3) 13 ?
Cd3 Sb2 2.881(3) 5_545 ?
Cd3 Sb4 2.926(3) 4 ?
Cd3 Sb4 2.926(3) . ?
Cd3 Cd2 3.1570(12) 4 ?
Cd3 Rb2 3.705(2) 5_545 ?
Cd3 Rb2 3.705(2) 13 ?
Cd3 Rb3 3.8559(17) 13 ?
Cd3 Rb3 3.8559(17) 7_545 ?
Sb1 Sb2 2.8376(9) 10_556 ?
Sb1 Sb2 2.8376(9) . ?
Sb1 Cd1 2.8736(10) 3 ?
Sb1 Rb3 3.7805(13) 3 ?
Sb1 Rb1 3.9050(10) 2 ?
Sb2 Cd2 2.8294(8) 8_455 ?
Sb2 Cd2 2.8294(8) 13 ?
Sb2 Cd3 2.881(3) 13 ?
Sb2 Cd3 2.881(3) 5_455 ?
Sb2 Rb3 3.8953(12) 3 ?
Sb3 Sb3 2.8078(13) 3_655 ?
Sb3 Cd1 2.8288(11) 7 ?
Sb3 Cd2 2.8697(9) 10_556 ?
Sb3 Rb2 3.5978(18) 5_545 ?
Sb3 Rb1 3.9520(9) 6 ?
Sb3 Rb1 3.9520(9) 5 ?
Sb4 Sb4 2.8234(10) 4 ?
Sb4 Cd2 2.8983(8) 13 ?
Sb4 Rb3 3.9873(12) 7_545 ?
